data_2019176
loop_
_publ_author_name
'Zhang, Heng'
'Chang, Liangliang'
'Wang, Na'
'Xuan, Xiaopeng'

_publ_section_title
;
 1-Carboxymethyl-3-methyl-1<i>H</i>-imidazol-3-ium chloride
 2-(3-methyl-1<i>H</i>-imidazol-3-ium-1-yl)acetate monohydrate: a crystal
 stabilized by imidazolium zwitterions
;
_journal_issue 10
_journal_name_full 'Acta Crystallographica Section C'
_journal_page_first 1173
_journal_page_last 1176
_journal_paper_doi 10.1107/S0108270113023676
_journal_volume 69
_journal_year 2013
_chemical_formula_iupac 'C6 H9 N2 O2 +, Cl -, C6 H8 N2 O2, H2 O'
_chemical_formula_moiety 'C6 H9 N2 O2 +, Cl -, C6 H8 N2 O2, H2 O'
_chemical_formula_sum 'C12 H19 Cl N4 O5'
_chemical_formula_weight 334.76
_chemical_name_systematic
;
1-Carboxymethyl-3-methyl-1<i>H</i>-imidazol-3-ium chloride
2-(3-methyl-1<i>H</i>-imidazol-3-ium-1-yl)acetate monohydrate
;
_space_group_IT_number 15
_symmetry_cell_setting monoclinic
_symmetry_space_group_name_Hall '-C 2yc'
_symmetry_space_group_name_H-M 'C 1 2/c 1'
_atom_sites_solution_hydrogens geom
_atom_sites_solution_primary direct
_atom_sites_solution_secondary difmap
_audit_creation_method SHELXL-97
_cell_angle_alpha 90.00
_cell_angle_beta 113.930(2)
_cell_angle_gamma 90.00
_cell_formula_units_Z 8
_cell_length_a 33.661(7)
_cell_length_b 5.1236(11)
_cell_length_c 20.232(4)
_cell_measurement_reflns_used 2411
_cell_measurement_temperature 296(2)
_cell_measurement_theta_max 22.57
_cell_measurement_theta_min 2.65
_cell_volume 3189.4(11)
_computing_cell_refinement 'SMART (Bruker, 1997)'
_computing_data_collection 'SMART (Bruker, 1997)'
_computing_data_reduction 'SMART (Bruker, 1997)'
_computing_molecular_graphics 'SHELXTL (Sheldrick, 2008)'
_computing_publication_material 'publCIF (Westrip, 2010)'
_computing_structure_refinement 'SHELXS97 (Sheldrick, 2008)'
_computing_structure_solution 'SHELXS97 (Sheldrick, 2008)'
_diffrn_ambient_temperature 296(2)
_diffrn_measured_fraction_theta_full 0.999
_diffrn_measured_fraction_theta_max 0.999
_diffrn_measurement_device_type 'Bruker SMART CCD area-detector'
_diffrn_measurement_method 'phi and omega scans'
_diffrn_radiation_monochromator graphite
_diffrn_radiation_source 'fine-focus sealed tube'
_diffrn_radiation_type MoK\a
_diffrn_radiation_wavelength 0.71073
_diffrn_reflns_av_R_equivalents 0.0305
_diffrn_reflns_av_sigmaI/netI 0.0272
_diffrn_reflns_limit_h_max 39
_diffrn_reflns_limit_h_min -40
_diffrn_reflns_limit_k_max 6
_diffrn_reflns_limit_k_min -6
_diffrn_reflns_limit_l_max 24
_diffrn_reflns_limit_l_min -24
_diffrn_reflns_number 11488
_diffrn_reflns_theta_full 25.50
_diffrn_reflns_theta_max 25.50
_diffrn_reflns_theta_min 2.65
_diffrn_standards_number 0
_exptl_absorpt_coefficient_mu 0.268
_exptl_absorpt_correction_T_max 0.9609
_exptl_absorpt_correction_T_min 0.9050
_exptl_absorpt_correction_type multi-scan
_exptl_absorpt_process_details '(SADABS; Bruker, 1997)'
_exptl_crystal_colour colourless
_exptl_crystal_density_diffrn 1.394
_exptl_crystal_density_method 'not measured'
_exptl_crystal_description block
_exptl_crystal_F_000 1408
_exptl_crystal_size_max 0.38
_exptl_crystal_size_mid 0.27
_exptl_crystal_size_min 0.15
_refine_diff_density_max 0.159
_refine_diff_density_min -0.260
_refine_ls_extinction_method none
_refine_ls_goodness_of_fit_ref 1.040
_refine_ls_hydrogen_treatment constr
_refine_ls_matrix_type full
_refine_ls_number_parameters 201
_refine_ls_number_reflns 2975
_refine_ls_number_restraints 0
_refine_ls_restrained_S_all 1.040
_refine_ls_R_factor_all 0.0562
_refine_ls_R_factor_gt 0.0371
_refine_ls_shift/su_max 0.000
_refine_ls_shift/su_mean 0.000
_refine_ls_structure_factor_coef Fsqd
_refine_ls_weighting_details 'calc w=1/[\s^2^(Fo^2^)+(0.0377P)^2^+2.3140P] where P=(Fo^2^+2Fc^2^)/3'
_refine_ls_weighting_scheme calc
_refine_ls_wR_factor_gt 0.0860
_refine_ls_wR_factor_ref 0.0974
_reflns_number_gt 2218
_reflns_number_total 2975
_reflns_threshold_expression I>2sigma(I)
_cod_data_source_file ku3105.cif
_cod_data_source_block I
_cod_original_cell_volume 3189.4(12)
_cod_original_sg_symbol_H-M 'C 2/c'
_cod_database_code 2019176

loop_
_symmetry_equiv_pos_as_xyz
'x, y, z'
'-x, y, -z+1/2'
'x+1/2, y+1/2, z'
'-x+1/2, y+1/2, -z+1/2'
'-x, -y, -z'
'x, -y, z-1/2'
'-x+1/2, -y+1/2, -z'
'x+1/2, -y+1/2, z-1/2'

loop_
_atom_site_type_symbol
_atom_site_label
_atom_site_fract_x
_atom_site_fract_y
_atom_site_fract_z
_atom_site_U_iso_or_equiv
_atom_site_adp_type
_atom_site_calc_flag
_atom_site_refinement_flags
_atom_site_occupancy
_atom_site_symmetry_multiplicity
C C1 0.24185(6) 0.3985(4) 0.59072(10) 0.0402(5) Uani d . 1 1
H H1 0.2413 0.5252 0.5575 0.048 Uiso calc R 1 1
C C2 0.22334(7) 0.0746(4) 0.64242(11) 0.0504(6) Uani d . 1 1
H H2 0.2075 -0.0610 0.6505 0.061 Uiso calc R 1 1
C C3 0.26308(7) 0.1549(4) 0.68765(11) 0.0496(5) Uani d . 1 1
H H3 0.2799 0.0858 0.7330 0.060 Uiso calc R 1 1
C C4 0.16904(6) 0.2095(4) 0.51944(11) 0.0438(5) Uani d . 1 1
H H4A 0.1652 0.3625 0.4892 0.053 Uiso calc R 1 1
H H4B 0.1457 0.2071 0.5358 0.053 Uiso calc R 1 1
C C5 0.16604(6) -0.0332(4) 0.47469(10) 0.0363(4) Uani d . 1 1
C C6 0.31546(7) 0.5007(5) 0.68390(12) 0.0627(7) Uani d . 1 1
H H6A 0.3378 0.3965 0.6790 0.094 Uiso calc R 1 1
H H6B 0.3232 0.5381 0.7341 0.094 Uiso calc R 1 1
H H6C 0.3124 0.6612 0.6578 0.094 Uiso calc R 1 1
C C7 0.01660(6) 0.5302(4) 0.12712(10) 0.0402(5) Uani d . 1 1
H H7 0.0324 0.6735 0.1229 0.048 Uiso calc R 1 1
C C8 -0.00161(6) 0.1707(4) 0.16580(11) 0.0434(5) Uani d . 1 1
H H8 -0.0002 0.0229 0.1933 0.052 Uiso calc R 1 1
C C9 -0.03585(6) 0.2497(4) 0.10714(11) 0.0461(5) Uani d . 1 1
H H9 -0.0627 0.1672 0.0864 0.055 Uiso calc R 1 1
C C10 0.07388(6) 0.3470(4) 0.23750(11) 0.0444(5) Uani d . 1 1
H H10A 0.0959 0.3601 0.2183 0.053 Uiso calc R 1 1
H H10B 0.0780 0.1821 0.2630 0.053 Uiso calc R 1 1
C C11 0.07992(6) 0.5678(4) 0.29037(10) 0.0350(4) Uani d . 1 1
C C12 -0.05155(8) 0.6277(5) 0.01990(11) 0.0609(7) Uani d . 1 1
H H12A -0.0745 0.7084 0.0291 0.091 Uiso calc R 1 1
H H12B -0.0638 0.5148 -0.0213 0.091 Uiso calc R 1 1
H H12C -0.0343 0.7601 0.0105 0.091 Uiso calc R 1 1
Cl Cl1 0.097469(18) 0.91074(11) 0.11794(3) 0.05696(19) Uani d . 1 1
N N1 0.21054(5) 0.2299(3) 0.58221(8) 0.0377(4) Uani d . 1 1
N N2 0.27420(5) 0.3573(3) 0.65456(8) 0.0416(4) Uani d . 1 1
N N3 0.03101(5) 0.3492(3) 0.17767(8) 0.0371(4) Uani d . 1 1
N N4 -0.02401(5) 0.4746(3) 0.08329(8) 0.0410(4) Uani d . 1 1
O O1 0.19845(4) -0.1604(3) 0.48322(7) 0.0490(4) Uani d . 1 1
O O2 0.12741(4) -0.0774(3) 0.42887(7) 0.0489(4) Uani d . 1 1
O O3 0.11747(4) 0.5555(3) 0.34433(7) 0.0495(4) Uani d . 1 1
H H3D 0.1224 0.7169 0.3803 0.074 Uiso d R 1 1
O O4 0.05268(4) 0.7320(3) 0.28154(8) 0.0530(4) Uani d . 1 1
O O5 0.15802(5) 0.4055(3) 0.15370(9) 0.0696(5) Uani d . 1 1
H H1W 0.1405 0.2782 0.1455 0.104 Uiso d R 1 1
H H2W 0.1421 0.5403 0.1471 0.104 Uiso d R 1 1

loop_
_atom_site_aniso_label
_atom_site_aniso_U_11
_atom_site_aniso_U_22
_atom_site_aniso_U_33
_atom_site_aniso_U_12
_atom_site_aniso_U_13
_atom_site_aniso_U_23
C1 0.0368(11) 0.0424(11) 0.0359(11) 0.0002(9) 0.0089(9) 0.0004(9)
C2 0.0520(13) 0.0523(13) 0.0413(12) -0.0099(11) 0.0130(10) 0.0057(10)
C3 0.0518(13) 0.0535(13) 0.0344(11) -0.0008(11) 0.0080(10) 0.0063(10)
C4 0.0312(10) 0.0479(12) 0.0416(11) 0.0023(9) 0.0039(9) -0.0087(10)
C5 0.0319(11) 0.0421(11) 0.0316(10) -0.0007(9) 0.0096(9) 0.0016(8)
C6 0.0393(13) 0.0805(17) 0.0535(14) -0.0170(12) 0.0036(11) 0.0009(13)
C7 0.0389(11) 0.0390(11) 0.0429(11) -0.0074(9) 0.0166(9) -0.0090(9)
C8 0.0453(12) 0.0354(11) 0.0493(12) -0.0087(9) 0.0188(10) -0.0072(9)
C9 0.0347(11) 0.0439(13) 0.0545(13) -0.0094(9) 0.0126(10) -0.0152(10)
C10 0.0328(10) 0.0454(12) 0.0471(12) 0.0041(9) 0.0078(9) -0.0106(10)
C11 0.0311(10) 0.0325(10) 0.0392(11) -0.0014(8) 0.0120(9) 0.0007(8)
C12 0.0636(15) 0.0589(15) 0.0440(13) 0.0098(12) 0.0051(11) -0.0051(11)
Cl1 0.0576(4) 0.0443(3) 0.0722(4) -0.0078(3) 0.0297(3) -0.0071(3)
N1 0.0314(8) 0.0412(9) 0.0345(9) -0.0016(7) 0.0072(7) -0.0036(7)
N2 0.0330(9) 0.0491(10) 0.0350(9) -0.0042(8) 0.0059(7) -0.0007(8)
N3 0.0316(8) 0.0359(9) 0.0400(9) -0.0017(7) 0.0105(7) -0.0071(7)
N4 0.0394(10) 0.0404(10) 0.0378(9) 0.0007(7) 0.0100(8) -0.0074(7)
O1 0.0373(8) 0.0561(9) 0.0451(8) 0.0122(7) 0.0081(7) -0.0057(7)
O2 0.0311(7) 0.0566(9) 0.0480(8) -0.0021(6) 0.0047(6) -0.0175(7)
O3 0.0354(8) 0.0474(9) 0.0485(8) 0.0046(6) -0.0009(7) -0.0112(7)
O4 0.0441(8) 0.0455(9) 0.0537(9) 0.0138(7) 0.0035(7) -0.0112(7)
O5 0.0484(9) 0.0571(10) 0.0855(12) -0.0023(8) 0.0089(9) 0.0124(9)

loop_
_atom_type_symbol
_atom_type_description
_atom_type_scat_dispersion_real
_atom_type_scat_dispersion_imag
_atom_type_scat_source
C C 0.0033 0.0016 'International Tables Vol C Tables 4.2.6.8 and 6.1.1.4'
H H 0.0000 0.0000 'International Tables Vol C Tables 4.2.6.8 and 6.1.1.4'
N N 0.0061 0.0033 'International Tables Vol C Tables 4.2.6.8 and 6.1.1.4'
O O 0.0106 0.0060 'International Tables Vol C Tables 4.2.6.8 and 6.1.1.4'
Cl Cl 0.1484 0.1585 'International Tables Vol C Tables 4.2.6.8 and 6.1.1.4'

loop_
_geom_angle_atom_site_label_1
_geom_angle_atom_site_label_2
_geom_angle_atom_site_label_3
_geom_angle
N1 C1 N2 108.66(18)
N1 C1 H1 125.7
N2 C1 H1 125.7
C3 C2 N1 107.17(19)
C3 C2 H2 126.4
N1 C2 H2 126.4
C2 C3 N2 107.08(18)
C2 C3 H3 126.5
N2 C3 H3 126.5
N1 C4 C5 112.70(16)
N1 C4 H4A 109.1
C5 C4 H4A 109.1
N1 C4 H4B 109.1
C5 C4 H4B 109.1
H4A C4 H4B 107.8
O1 C5 O2 126.66(18)
O1 C5 C4 120.91(17)
O2 C5 C4 112.41(16)
N2 C6 H6A 109.5
N2 C6 H6B 109.5
H6A C6 H6B 109.5
N2 C6 H6C 109.5
H6A C6 H6C 109.5
H6B C6 H6C 109.5
N3 C7 N4 108.86(17)
N3 C7 H7 125.6
N4 C7 H7 125.6
C9 C8 N3 107.07(19)
C9 C8 H8 126.5
N3 C8 H8 126.5
C8 C9 N4 107.32(17)
C8 C9 H9 126.3
N4 C9 H9 126.3
N3 C10 C11 112.62(15)
N3 C10 H10A 109.1
C11 C10 H10A 109.1
N3 C10 H10B 109.1
C11 C10 H10B 109.1
H10A C10 H10B 107.8
O4 C11 O3 125.74(18)
O4 C11 C10 122.82(17)
O3 C11 C10 111.44(16)
N4 C12 H12A 109.5
N4 C12 H12B 109.5
H12A C12 H12B 109.5
N4 C12 H12C 109.5
H12A C12 H12C 109.5
H12B C12 H12C 109.5
C1 N1 C2 108.53(16)
C1 N1 C4 126.28(17)
C2 N1 C4 125.19(17)
C1 N2 C3 108.55(17)
C1 N2 C6 125.68(18)
C3 N2 C6 125.75(17)
C7 N3 C8 108.44(16)
C7 N3 C10 125.29(17)
C8 N3 C10 126.23(18)
C7 N4 C9 108.31(17)
C7 N4 C12 125.79(19)
C9 N4 C12 125.91(18)
C11 O3 H3D 111.4
H1W O5 H2W 104.5

loop_
_geom_bond_atom_site_label_1
_geom_bond_atom_site_label_2
_geom_bond_distance
C1 N1 1.319(2)
C1 N2 1.326(2)
C1 H1 0.9300
C2 C3 1.343(3)
C2 N1 1.370(2)
C2 H2 0.9300
C3 N2 1.366(3)
C3 H3 0.9300
C4 N1 1.461(2)
C4 C5 1.517(3)
C4 H4A 0.9700
C4 H4B 0.9700
C5 O1 1.222(2)
C5 O2 1.274(2)
C6 N2 1.467(2)
C6 H6A 0.9600
C6 H6B 0.9600
C6 H6C 0.9600
C7 N3 1.318(2)
C7 N4 1.324(2)
C7 H7 0.9300
C8 C9 1.338(3)
C8 N3 1.373(2)
C8 H8 0.9300
C9 N4 1.370(3)
C9 H9 0.9300
C10 N3 1.460(2)
C10 C11 1.513(3)
C10 H10A 0.9700
C10 H10B 0.9700
C11 O4 1.203(2)
C11 O3 1.294(2)
C12 N4 1.468(3)
C12 H12A 0.9600
C12 H12B 0.9600
C12 H12C 0.9600
O3 H3D 1.0688
O5 H1W 0.8499
O5 H2W 0.8500

loop_
_geom_hbond_atom_site_label_D
_geom_hbond_atom_site_label_H
_geom_hbond_atom_site_label_A
_geom_hbond_site_symmetry_A
_geom_hbond_distance_DH
_geom_hbond_distance_HA
_geom_hbond_distance_DA
_geom_hbond_angle_DHA
O5 H1W Cl1 1_545 0.85 2.30 3.1475(17) 173.8
O5 H2W Cl1 . 0.85 2.34 3.1910(18) 174.8
O3 H3D O2 1_565 1.070(2) 1.402(3) 2.472(2) 177(2)
C1 H1 O1 1_565 0.93 2.27 3.065(2) 142.5
C1 H1 O1 7_556 0.93 2.57 3.243(3) 129.3
C2 H2 O5 6_556 0.93 2.45 3.368(3) 171.7
C3 H3 O5 7_556 0.93 2.40 3.246(3) 151.8
C4 H4B Cl1 6_566 0.97 2.82 3.748(2) 160.9
C7 H7 Cl1 . 0.93 2.54 3.414(2) 156.1
C8 H8 O4 1_545 0.93 2.45 3.225(3) 141.1
C8 H8 O4 2_545 0.93 2.52 3.260(2) 137.2
C9 H9 O2 2 0.93 2.42 3.319(2) 162.3
C10 H10B O4 1_545 0.97 2.54 3.428(3) 152.4
C12 H12A O2 2_565 0.96 2.51 3.468(3) 172.1

loop_
_geom_torsion_atom_site_label_1
_geom_torsion_atom_site_label_2
_geom_torsion_atom_site_label_3
_geom_torsion_atom_site_label_4
_geom_torsion
N1 C2 C3 N2 -0.2(2)
N1 C4 C5 O1 -14.3(3)
N1 C4 C5 O2 167.11(17)
N3 C8 C9 N4 0.3(2)
N3 C10 C11 O4 -3.0(3)
N3 C10 C11 O3 177.45(16)
N2 C1 N1 C2 -0.3(2)
N2 C1 N1 C4 179.75(17)
C3 C2 N1 C1 0.4(2)
C3 C2 N1 C4 -179.73(18)
C5 C4 N1 C1 109.0(2)
C5 C4 N1 C2 -70.9(2)
N1 C1 N2 C3 0.2(2)
N1 C1 N2 C6 178.75(19)
C2 C3 N2 C1 0.0(2)
C2 C3 N2 C6 -178.5(2)
N4 C7 N3 C8 0.0(2)
N4 C7 N3 C10 -177.78(16)
C9 C8 N3 C7 -0.2(2)
C9 C8 N3 C10 177.57(17)
C11 C10 N3 C7 66.7(2)
C11 C10 N3 C8 -110.7(2)
N3 C7 N4 C9 0.2(2)
N3 C7 N4 C12 -179.70(18)
C8 C9 N4 C7 -0.3(2)
C8 C9 N4 C12 179.60(19)
